data_4326135
loop_
_publ_author_name
'Jennifer L. Hess'
'Chung-Hung Hsieh'
'Joseph H. Reibenspies'
'Marcetta Y. Darensbourg'

_publ_contact_author_address
;Department of Chemistry
Texas A&M University
College Station, TX 77843
;
_publ_contact_author_email marcetta@mail.chem.tamu.edu
_publ_contact_author_name 'Marcetta Y. Darensbourg'
_publ_contact_author_phone 979-845-5417
_publ_section_title
;
 N-Heterocyclic Carbene Ligands as Mimics of Imidazoles/Histidine for the
 Stabilization of Di- and Trinitrosyl Iron Complexes
;
_journal_name_full 'Inorganic Chemistry'
_journal_page_first 8541
_journal_page_last 8552
_journal_paper_doi 10.1021/ic201138f
_journal_volume 50
_journal_year 2011
_chemical_formula_sum 'C6 H8 Fe N4 O3'
_chemical_formula_weight 240.01
_chemical_name_systematic
; 
 ? 
;
_space_group_IT_number 2
_symmetry_cell_setting triclinic
_symmetry_space_group_name_Hall '-P 1'
_symmetry_space_group_name_H-M 'P -1'
_atom_sites_solution_hydrogens geom
_atom_sites_solution_primary direct
_atom_sites_solution_secondary difmap
_audit_creation_method SHELXL-97
_cell_angle_alpha 76.020(16)
_cell_angle_beta 71.134(16)
_cell_angle_gamma 76.597(16)
_cell_formula_units_Z 2
_cell_length_a 7.193(11)
_cell_length_b 7.831(12)
_cell_length_c 9.450(15)
_cell_measurement_reflns_used 2009
_cell_measurement_temperature 110(2)
_cell_measurement_theta_max 27.15
_cell_measurement_theta_min 2.72
_cell_volume 481.9(13)
_computing_cell_refinement 'Bruker SMART'
_computing_data_collection 'Bruker SMART'
_computing_data_reduction 'Bruker SAINT'
_computing_molecular_graphics 'Bruker SHELXTL'
_computing_publication_material 'Bruker SHELXTL'
_computing_structure_refinement 'SHELXL-97 (Sheldrick, 1997)'
_computing_structure_solution 'SHELXS-97 (Sheldrick, 1990)'
_diffrn_ambient_temperature 110(2)
_diffrn_measured_fraction_theta_full 0.958
_diffrn_measured_fraction_theta_max 0.958
_diffrn_measurement_device_type 'CCD area detector'
_diffrn_measurement_method 'phi and omega scans'
_diffrn_radiation_monochromator graphite
_diffrn_radiation_source 'normal-focus sealed tube'
_diffrn_radiation_type MoK\a
_diffrn_radiation_wavelength 0.71073
_diffrn_reflns_av_R_equivalents 0.0731
_diffrn_reflns_av_sigmaI/netI 0.0950
_diffrn_reflns_limit_h_max 9
_diffrn_reflns_limit_h_min -9
_diffrn_reflns_limit_k_max 10
_diffrn_reflns_limit_k_min -10
_diffrn_reflns_limit_l_max 12
_diffrn_reflns_limit_l_min -12
_diffrn_reflns_number 4758
_diffrn_reflns_theta_full 27.44
_diffrn_reflns_theta_max 27.44
_diffrn_reflns_theta_min 2.32
_exptl_absorpt_coefficient_mu 1.552
_exptl_absorpt_correction_T_max 0.9405
_exptl_absorpt_correction_T_min 0.5756
_exptl_absorpt_correction_type multi-scan
_exptl_absorpt_process_details sadabs
_exptl_crystal_colour red-brown
_exptl_crystal_density_diffrn 1.654
_exptl_crystal_description plate
_exptl_crystal_F_000 244
_exptl_crystal_size_max 0.40
_exptl_crystal_size_mid 0.10
_exptl_crystal_size_min 0.04
_refine_diff_density_max 1.048
_refine_diff_density_min -1.092
_refine_diff_density_rms 0.260
_refine_ls_extinction_method none
_refine_ls_goodness_of_fit_ref 1.125
_refine_ls_hydrogen_treatment mixed
_refine_ls_matrix_type full
_refine_ls_number_parameters 129
_refine_ls_number_reflns 2111
_refine_ls_number_restraints 0
_refine_ls_restrained_S_all 1.125
_refine_ls_R_factor_all 0.1202
_refine_ls_R_factor_gt 0.1060
_refine_ls_shift/su_max 0.032
_refine_ls_shift/su_mean 0.001
_refine_ls_structure_factor_coef Fsqd
_refine_ls_weighting_details 'calc w=1/[\s^2^(Fo^2^)+(0.2000P)^2^+0.0000P] where P=(Fo^2^+2Fc^2^)/3'
_refine_ls_weighting_scheme calc
_refine_ls_wR_factor_gt 0.2754
_refine_ls_wR_factor_ref 0.3008
_reflns_number_gt 1565
_reflns_number_total 2111
_reflns_threshold_expression >2sigma(I)
_cod_data_source_file ic201138f_si_002_3.cif
_cod_data_source_block 2
_cod_original_cell_volume 481.8(13)
_cod_database_code 4326135

loop_
_symmetry_equiv_pos_as_xyz
'x, y, z'
'-x, -y, -z'

loop_
_atom_site_label
_atom_site_type_symbol
_atom_site_fract_x
_atom_site_fract_y
_atom_site_fract_z
_atom_site_U_iso_or_equiv
_atom_site_adp_type
_atom_site_occupancy
_atom_site_symmetry_multiplicity
_atom_site_calc_flag
_atom_site_refinement_flags
C1 C 0.2394(8) 0.9555(8) 0.7767(6) 0.0224(12) Uani 1 1 d .
C2 C 0.1322(11) 1.2511(8) 0.6157(8) 0.0332(14) Uani 1 1 d .
H2A H 0.1920 1.1926 0.5295 0.050 Uiso 1 1 calc R
H2B H 0.1764 1.3638 0.5936 0.050 Uiso 1 1 calc R
H2C H -0.0102 1.2704 0.6374 0.050 Uiso 1 1 calc R
C3 C 0.2003(9) 1.2100(8) 0.8703(7) 0.0271(13) Uani 1 1 d .
H3 H 0.1741 1.3298 0.8784 0.032 Uiso 1 1 calc R
C4 C 0.2546(9) 1.0685(9) 0.9711(7) 0.0290(13) Uani 1 1 d .
H4 H 0.2738 1.0727 1.0629 0.035 Uiso 1 1 calc R
C5 C 0.3373(10) 0.7352(8) 0.9927(7) 0.0287(13) Uani 1 1 d .
H5A H 0.2463 0.6599 0.9980 0.043 Uiso 1 1 calc R
H5B H 0.3359 0.7397 1.0936 0.043 Uiso 1 1 calc R
H5C H 0.4694 0.6879 0.9374 0.043 Uiso 1 1 calc R
C6 C 0.0208(8) 0.7046(7) 0.7334(6) 0.0196(11) Uani 1 1 d .
Fe1 Fe 0.24594(13) 0.78004(11) 0.64834(10) 0.0309(4) Uani 1 1 d .
N1 N 0.1916(7) 1.1377(6) 0.7495(6) 0.0239(11) Uani 1 1 d .
N2 N 0.2764(7) 0.9166(7) 0.9143(5) 0.0234(11) Uani 1 1 d .
N3 N 0.4413(8) 0.6077(7) 0.6704(6) 0.0307(12) Uani 1 1 d .
N4 N 0.2841(8) 0.8862(7) 0.4620(6) 0.0283(11) Uani 1 1 d .
O1 O 0.5687(7) 0.4834(6) 0.6766(6) 0.0389(12) Uani 1 1 d .
O2 O -0.1283(7) 0.6432(7) 0.7861(6) 0.0424(13) Uani 1 1 d .
O3 O 0.3105(7) 0.9413(6) 0.3311(5) 0.0357(11) Uani 1 1 d .

loop_
_atom_site_aniso_label
_atom_site_aniso_U_11
_atom_site_aniso_U_22
_atom_site_aniso_U_33
_atom_site_aniso_U_23
_atom_site_aniso_U_13
_atom_site_aniso_U_12
C1 0.019(3) 0.027(3) 0.021(3) -0.010(2) -0.001(2) -0.004(2)
C2 0.046(4) 0.025(3) 0.030(3) -0.003(2) -0.015(3) -0.003(3)
C3 0.028(3) 0.030(3) 0.027(3) -0.012(2) -0.005(2) -0.008(2)
C4 0.023(3) 0.042(4) 0.026(3) -0.009(3) -0.007(2) -0.010(3)
C5 0.036(3) 0.032(3) 0.019(3) -0.006(2) -0.006(2) -0.007(3)
C6 0.021(3) 0.017(3) 0.021(3) -0.011(2) -0.003(2) 0.000(2)
Fe1 0.0418(7) 0.0280(6) 0.0274(6) -0.0115(4) -0.0111(4) -0.0060(4)
N1 0.024(2) 0.024(3) 0.023(2) -0.0061(19) -0.0026(19) -0.0056(19)
N2 0.027(2) 0.027(3) 0.019(2) -0.0048(19) -0.0060(19) -0.010(2)
N3 0.034(3) 0.036(3) 0.022(3) -0.006(2) -0.004(2) -0.012(2)
N4 0.030(3) 0.030(3) 0.025(3) -0.011(2) -0.007(2) 0.001(2)
O1 0.038(3) 0.029(3) 0.040(3) -0.011(2) -0.005(2) 0.006(2)
O2 0.032(2) 0.041(3) 0.053(3) -0.020(2) -0.001(2) -0.008(2)
O3 0.043(3) 0.040(3) 0.020(2) -0.0054(19) -0.0033(19) -0.007(2)

loop_
_atom_type_symbol
_atom_type_description
_atom_type_scat_dispersion_real
_atom_type_scat_dispersion_imag
_atom_type_scat_source
C C 0.0033 0.0016 'International Tables Vol C Tables 4.2.6.8 and 6.1.1.4'
H H 0.0000 0.0000 'International Tables Vol C Tables 4.2.6.8 and 6.1.1.4'
N N 0.0061 0.0033 'International Tables Vol C Tables 4.2.6.8 and 6.1.1.4'
O O 0.0106 0.0060 'International Tables Vol C Tables 4.2.6.8 and 6.1.1.4'
Fe Fe 0.3463 0.8444 'International Tables Vol C Tables 4.2.6.8 and 6.1.1.4'

loop_
_geom_angle_atom_site_label_1
_geom_angle_atom_site_label_2
_geom_angle_atom_site_label_3
_geom_angle
N2 C1 N1 104.0(5)
N2 C1 Fe1 127.1(4)
N1 C1 Fe1 128.9(4)
C4 C3 N1 105.4(5)
C3 C4 N2 107.9(5)
O2 C6 Fe1 175.4(5)
N4 Fe1 C6 115.8(3)
N4 Fe1 N3 111.3(2)
C6 Fe1 N3 110.1(3)
N4 Fe1 C1 109.0(3)
C6 Fe1 C1 103.6(2)
N3 Fe1 C1 106.2(3)
C1 N1 C3 111.0(5)
C1 N1 C2 126.7(5)
C3 N1 C2 122.3(5)
C1 N2 C4 111.7(5)
C1 N2 C5 124.7(5)
C4 N2 C5 123.5(5)
O1 N3 Fe1 173.7(5)
O3 N4 Fe1 172.8(5)

loop_
_geom_bond_atom_site_label_1
_geom_bond_atom_site_label_2
_geom_bond_distance
C1 N2 1.359(8)
C1 N1 1.368(8)
C1 Fe1 2.025(6)
C2 N1 1.484(8)
C3 C4 1.349(9)
C3 N1 1.416(8)
C4 N2 1.377(8)
C5 N2 1.473(8)
C6 O2 1.186(7)
C6 Fe1 1.729(6)
Fe1 N4 1.718(6)
Fe1 N3 1.736(6)
N3 O1 1.176(7)
N4 O3 1.175(7)

loop_
_geom_torsion_atom_site_label_1
_geom_torsion_atom_site_label_2
_geom_torsion_atom_site_label_3
_geom_torsion_atom_site_label_4
_geom_torsion
N1 C3 C4 N2 -0.4(7)
O2 C6 Fe1 N4 76(7)
O2 C6 Fe1 N3 -51(7)
O2 C6 Fe1 C1 -165(7)
N2 C1 Fe1 N4 -157.2(5)
N1 C1 Fe1 N4 25.2(5)
N2 C1 Fe1 C6 78.9(5)
N1 C1 Fe1 C6 -98.8(5)
N2 C1 Fe1 N3 -37.1(5)
N1 C1 Fe1 N3 145.2(5)
N2 C1 N1 C3 0.3(6)
Fe1 C1 N1 C3 178.4(4)
N2 C1 N1 C2 -178.2(6)
Fe1 C1 N1 C2 -0.1(8)
C4 C3 N1 C1 0.1(6)
C4 C3 N1 C2 178.6(6)
N1 C1 N2 C4 -0.5(6)
Fe1 C1 N2 C4 -178.7(4)
N1 C1 N2 C5 -179.1(5)
Fe1 C1 N2 C5 2.7(8)
C3 C4 N2 C1 0.6(7)
C3 C4 N2 C5 179.2(5)
N4 Fe1 N3 O1 -63(4)
C6 Fe1 N3 O1 67(4)
C1 Fe1 N3 O1 178(4)
C6 Fe1 N4 O3 -66(4)
N3 Fe1 N4 O3 60(4)
C1 Fe1 N4 O3 177(4)
